data_7218758
loop_
_publ_author_name
'Zhang, Xinyuan'
'Jiang, Xingxing'
'Li, Yin'
'Lin, Zheshuai'
'Zhang, Guochun'
'Wu, Yicheng'

_publ_section_title
;
 Synthesis, crystal growth, and second-order nonlinear optical properties
 of new configurationally locked polyene derivatives
;
_journal_issue 5
_journal_name_full CrystEngComm
_journal_page_first 1050
_journal_paper_doi 10.1039/C4CE01708K
_journal_volume 17
_journal_year 2015
_chemical_formula_sum 'C18 H18 N2 S'
_chemical_formula_weight 294.40
_chemical_name_systematic
; 
 ? 
;
_space_group_IT_number 14
_symmetry_cell_setting monoclinic
_symmetry_space_group_name_Hall '-P 2yn'
_symmetry_space_group_name_H-M 'P 1 21/n 1'
_atom_sites_solution_hydrogens geom
_atom_sites_solution_primary direct
_atom_sites_solution_secondary difmap
_audit_creation_method SHELXL-97
_cell_angle_alpha 90.00
_cell_angle_beta 95.952(4)
_cell_angle_gamma 90.00
_cell_formula_units_Z 4
_cell_length_a 9.1048(19)
_cell_length_b 7.4536(15)
_cell_length_c 23.795(5)
_cell_measurement_reflns_used 5624
_cell_measurement_temperature 153(2)
_cell_measurement_theta_max 29.127
_cell_measurement_theta_min 2.490
_cell_volume 1606.1(6)
_computing_cell_refinement 'CrystalClear (Rigaku Inc., 2008)'
_computing_data_collection 'CrystalClear (Rigaku Inc., 2008)'
_computing_data_reduction 'CrystalClear (Rigaku Inc., 2008)'
_computing_structure_refinement 'SHELXL-97 (Sheldrick, 1997)'
_computing_structure_solution 'SHELXS-97 (Sheldrick, 1990)'
_diffrn_ambient_temperature 153(2)
_diffrn_detector_area_resol_mean 28.5714
_diffrn_measured_fraction_theta_full 0.984
_diffrn_measured_fraction_theta_max 0.984
_diffrn_measurement_device_type AFC10/Saturn724+
_diffrn_measurement_method 'phi and omega scans'
_diffrn_radiation_monochromator graphite
_diffrn_radiation_source 'Rotating Anode'
_diffrn_radiation_type MoK\a
_diffrn_radiation_wavelength 0.71073
_diffrn_reflns_av_R_equivalents 0.0341
_diffrn_reflns_av_sigmaI/netI 0.0386
_diffrn_reflns_limit_h_max 12
_diffrn_reflns_limit_h_min -11
_diffrn_reflns_limit_k_max 10
_diffrn_reflns_limit_k_min -10
_diffrn_reflns_limit_l_max 31
_diffrn_reflns_limit_l_min -31
_diffrn_reflns_number 13835
_diffrn_reflns_theta_full 29.13
_diffrn_reflns_theta_max 29.13
_diffrn_reflns_theta_min 2.87
_diffrn_standards_decay_% 0
_diffrn_standards_interval_count 0
_diffrn_standards_interval_time 0
_diffrn_standards_number 0
_exptl_absorpt_coefficient_mu 0.197
_exptl_absorpt_correction_T_max 0.9835
_exptl_absorpt_correction_T_min 0.8928
_exptl_absorpt_correction_type multi-scan
_exptl_crystal_colour Red
_exptl_crystal_density_diffrn 1.218
_exptl_crystal_density_method 'not measured'
_exptl_crystal_description Prism
_exptl_crystal_F_000 624
_exptl_crystal_size_max 0.59
_exptl_crystal_size_mid 0.26
_exptl_crystal_size_min 0.09
_refine_diff_density_max 0.270
_refine_diff_density_min -0.294
_refine_diff_density_rms 0.046
_refine_ls_extinction_method none
_refine_ls_goodness_of_fit_ref 0.999
_refine_ls_hydrogen_treatment constr
_refine_ls_matrix_type full
_refine_ls_number_parameters 192
_refine_ls_number_reflns 4250
_refine_ls_number_restraints 0
_refine_ls_restrained_S_all 0.999
_refine_ls_R_factor_all 0.0590
_refine_ls_R_factor_gt 0.0495
_refine_ls_shift/su_max 0.001
_refine_ls_shift/su_mean 0.000
_refine_ls_structure_factor_coef Fsqd
_refine_ls_weighting_details 'calc w=1/[\s^2^(Fo^2^)+(0.0563P)^2^+0.6800P] where P=(Fo^2^+2Fc^2^)/3'
_refine_ls_weighting_scheme calc
_refine_ls_wR_factor_gt 0.1150
_refine_ls_wR_factor_ref 0.1218
_reflns_number_gt 3761
_reflns_number_total 4250
_reflns_threshold_expression >2sigma(I)
_cod_data_source_file c4ce01708k2.cif
_cod_data_source_block bo2840
_cod_depositor_comments
;
The following automatic conversions were performed:

'_symmetry_cell_setting' value 'Monoclinic' changed to 'monoclinic'
according to
/usr/data/users/saulius/crontab/automatic-downloads/rss-feeds/RSC/lib/dictionaries/cif_core.dic
dictionary named 'cif_core.dic' version 2.4.2 from 2011-04-26.

Automatic conversion script
Id: cif_fix_values 2827 2014-09-09 07:05:25Z andrius 

 Adding full bibliography for 7218757--7218761.cif.

The following automatic conversions were performed:

'_exptl_absorpt_correction_type' value 'Multi-scans' was replaced
with the value 'multi-scan' as specified in the replacement file
'src/cod-tools/trunk/data/replacement-values/replacement_values.lst'.

Automatic conversion script
Id: cif_fix_values 5376 2017-05-30 11:51:03Z andrius 
;
_cod_original_sg_symbol_H-M P2(1)/n
_cod_database_code 7218758

loop_
_symmetry_equiv_pos_as_xyz
'x, y, z'
'-x+1/2, y+1/2, -z+1/2'
'-x, -y, -z'
'x-1/2, -y-1/2, z-1/2'

loop_
_atom_site_label
_atom_site_type_symbol
_atom_site_fract_x
_atom_site_fract_y
_atom_site_fract_z
_atom_site_U_iso_or_equiv
_atom_site_adp_type
_atom_site_occupancy
_atom_site_symmetry_multiplicity
_atom_site_calc_flag
_atom_site_refinement_flags
S1 S 0.27415(4) 0.22364(5) 0.586516(17) 0.02924(12) Uani 1 1 d .
N1 N 0.38078(19) 0.8860(2) 0.21901(6) 0.0449(4) Uani 1 1 d .
N2 N 0.5238(2) 0.3850(2) 0.30190(7) 0.0502(4) Uani 1 1 d .
C1 C 0.22100(18) 0.1656(2) 0.65183(7) 0.0307(3) Uani 1 1 d .
C2 C 0.14089(19) 0.3001(2) 0.67233(7) 0.0316(3) Uani 1 1 d .
H2 H 0.1015 0.2938 0.7077 0.038 Uiso 1 1 calc R
C3 C 0.12179(19) 0.4502(2) 0.63597(7) 0.0310(3) Uani 1 1 d .
H3 H 0.0677 0.5540 0.6444 0.037 Uiso 1 1 calc R
C4 C 0.18886(17) 0.4313(2) 0.58740(6) 0.0266(3) Uani 1 1 d .
C5 C 0.19331(17) 0.5606(2) 0.54257(7) 0.0280(3) Uani 1 1 d .
H5 H 0.1394 0.6686 0.5458 0.034 Uiso 1 1 calc R
C6 C 0.26655(17) 0.5432(2) 0.49650(6) 0.0275(3) Uani 1 1 d .
H6 H 0.3258 0.4391 0.4943 0.033 Uiso 1 1 calc R
C7 C 0.26281(17) 0.6690(2) 0.45023(6) 0.0259(3) Uani 1 1 d .
C8 C 0.18195(18) 0.8444(2) 0.45304(7) 0.0281(3) Uani 1 1 d .
H8A H 0.1977 0.8908 0.4922 0.034 Uiso 1 1 calc R
H8B H 0.0749 0.8223 0.4441 0.034 Uiso 1 1 calc R
C9 C 0.23008(16) 0.98843(19) 0.41273(6) 0.0238(3) Uani 1 1 d .
C10 C 0.23174(17) 0.9058(2) 0.35393(6) 0.0263(3) Uani 1 1 d .
H10A H 0.1290 0.8792 0.3383 0.032 Uiso 1 1 calc R
H10B H 0.2725 0.9944 0.3287 0.032 Uiso 1 1 calc R
C11 C 0.32122(16) 0.73696(19) 0.35427(6) 0.0241(3) Uani 1 1 d .
C12 C 0.32834(17) 0.6249(2) 0.40344(6) 0.0268(3) Uani 1 1 d .
H12 H 0.3812 0.5150 0.4033 0.032 Uiso 1 1 calc R
C13 C 0.11946(18) 1.1431(2) 0.41036(7) 0.0308(3) Uani 1 1 d .
H13A H 0.1501 1.2370 0.3852 0.037 Uiso 1 1 calc R
H13B H 0.1160 1.1924 0.4484 0.037 Uiso 1 1 calc R
H13C H 0.0213 1.0989 0.3960 0.037 Uiso 1 1 calc R
C14 C 0.38414(17) 1.0605(2) 0.43299(7) 0.0293(3) Uani 1 1 d .
H14A H 0.4555 0.9616 0.4352 0.035 Uiso 1 1 calc R
H14B H 0.3828 1.1149 0.4704 0.035 Uiso 1 1 calc R
H14C H 0.4127 1.1510 0.4063 0.035 Uiso 1 1 calc R
C15 C 0.38933(17) 0.6874(2) 0.30795(6) 0.0261(3) Uani 1 1 d .
C16 C 0.38391(18) 0.7969(2) 0.25859(7) 0.0308(3) Uani 1 1 d .
C17 C 0.46508(19) 0.5197(2) 0.30508(7) 0.0326(4) Uani 1 1 d .
C18 C 0.2653(2) -0.0109(3) 0.67818(8) 0.0429(4) Uani 1 1 d .
H18A H 0.3228 -0.0787 0.6528 0.051 Uiso 0.50 1 calc PR
H18B H 0.1767 -0.0791 0.6848 0.051 Uiso 0.50 1 calc PR
H18C H 0.3254 0.0093 0.7142 0.051 Uiso 0.50 1 calc PR
H18D H 0.2271 -0.0203 0.7151 0.051 Uiso 0.50 1 calc PR
H18E H 0.3732 -0.0199 0.6831 0.051 Uiso 0.50 1 calc PR
H18F H 0.2245 -0.1083 0.6537 0.051 Uiso 0.50 1 calc PR

loop_
_atom_site_aniso_label
_atom_site_aniso_U_11
_atom_site_aniso_U_22
_atom_site_aniso_U_33
_atom_site_aniso_U_23
_atom_site_aniso_U_13
_atom_site_aniso_U_12
S1 0.0318(2) 0.0272(2) 0.0297(2) 0.00408(15) 0.00796(16) 0.00853(15)
N1 0.0526(10) 0.0529(10) 0.0314(8) 0.0063(7) 0.0144(7) 0.0056(8)
N2 0.0605(11) 0.0448(9) 0.0471(10) -0.0076(8) 0.0136(8) 0.0174(8)
C1 0.0307(8) 0.0310(8) 0.0293(8) 0.0085(6) -0.0018(6) -0.0021(6)
C2 0.0379(8) 0.0338(8) 0.0241(8) 0.0019(6) 0.0084(6) -0.0036(7)
C3 0.0368(8) 0.0295(8) 0.0285(8) -0.0001(6) 0.0118(6) 0.0034(6)
C4 0.0282(7) 0.0253(7) 0.0270(8) 0.0015(6) 0.0066(6) 0.0038(6)
C5 0.0324(8) 0.0248(7) 0.0281(8) 0.0022(6) 0.0082(6) 0.0053(6)
C6 0.0333(8) 0.0232(7) 0.0270(8) 0.0013(6) 0.0081(6) 0.0058(6)
C7 0.0308(7) 0.0216(7) 0.0261(7) -0.0002(6) 0.0071(6) 0.0020(6)
C8 0.0338(8) 0.0246(7) 0.0271(8) 0.0012(6) 0.0097(6) 0.0074(6)
C9 0.0273(7) 0.0206(6) 0.0237(7) 0.0005(5) 0.0034(6) 0.0055(5)
C10 0.0309(7) 0.0257(7) 0.0221(7) 0.0006(6) 0.0023(6) 0.0042(6)
C11 0.0274(7) 0.0229(7) 0.0225(7) -0.0030(5) 0.0045(6) -0.0012(5)
C12 0.0343(8) 0.0206(7) 0.0265(7) -0.0004(6) 0.0078(6) 0.0035(6)
C13 0.0345(8) 0.0258(7) 0.0322(8) 0.0011(6) 0.0036(6) 0.0101(6)
C14 0.0312(8) 0.0244(7) 0.0319(8) -0.0028(6) 0.0017(6) 0.0051(6)
C15 0.0289(7) 0.0269(7) 0.0230(7) -0.0031(6) 0.0057(6) -0.0005(6)
C16 0.0341(8) 0.0359(8) 0.0236(8) -0.0034(6) 0.0083(6) 0.0009(6)
C17 0.0382(9) 0.0359(9) 0.0254(8) -0.0040(7) 0.0105(6) 0.0027(7)
C18 0.0442(10) 0.0377(9) 0.0452(11) 0.0169(8) -0.0028(8) 0.0009(8)

loop_
_atom_type_symbol
_atom_type_description
_atom_type_scat_dispersion_real
_atom_type_scat_dispersion_imag
_atom_type_scat_source
C C 0.0033 0.0016 'International Tables Vol C Tables 4.2.6.8 and 6.1.1.4'
H H 0.0000 0.0000 'International Tables Vol C Tables 4.2.6.8 and 6.1.1.4'
N N 0.0061 0.0033 'International Tables Vol C Tables 4.2.6.8 and 6.1.1.4'
S S 0.1246 0.1234 'International Tables Vol C Tables 4.2.6.8 and 6.1.1.4'

loop_
_geom_angle_atom_site_label_1
_geom_angle_atom_site_label_2
_geom_angle_atom_site_label_3
_geom_angle
C1 S1 C4 92.57(8)
C2 C1 C18 129.03(16)
C2 C1 S1 110.41(12)
C18 C1 S1 120.55(14)
C1 C2 C3 113.59(15)
C1 C2 H2 123.2
C3 C2 H2 123.2
C4 C3 C2 113.44(15)
C4 C3 H3 123.3
C2 C3 H3 123.3
C3 C4 C5 127.25(14)
C3 C4 S1 109.98(12)
C5 C4 S1 122.77(12)
C6 C5 C4 126.31(14)
C6 C5 H5 116.8
C4 C5 H5 116.8
C5 C6 C7 125.69(14)
C5 C6 H6 117.2
C7 C6 H6 117.2
C12 C7 C6 119.37(14)
C12 C7 C8 120.38(14)
C6 C7 C8 120.21(13)
C7 C8 C9 114.04(12)
C7 C8 H8A 108.7
C9 C8 H8A 108.7
C7 C8 H8B 108.7
C9 C8 H8B 108.7
H8A C8 H8B 107.6
C13 C9 C10 109.80(12)
C13 C9 C14 109.01(13)
C10 C9 C14 109.46(12)
C13 C9 C8 108.73(12)
C10 C9 C8 108.71(12)
C14 C9 C8 111.12(12)
C11 C10 C9 112.93(12)
C11 C10 H10A 109.0
C9 C10 H10A 109.0
C11 C10 H10B 109.0
C9 C10 H10B 109.0
H10A C10 H10B 107.8
C15 C11 C12 120.90(14)
C15 C11 C10 120.86(14)
C12 C11 C10 118.19(13)
C7 C12 C11 122.80(14)
C7 C12 H12 118.6
C11 C12 H12 118.6
C9 C13 H13A 109.5
C9 C13 H13B 109.5
H13A C13 H13B 109.5
C9 C13 H13C 109.5
H13A C13 H13C 109.5
H13B C13 H13C 109.5
C9 C14 H14A 109.5
C9 C14 H14B 109.5
H14A C14 H14B 109.5
C9 C14 H14C 109.5
H14A C14 H14C 109.5
H14B C14 H14C 109.5
C11 C15 C16 121.88(14)
C11 C15 C17 122.25(14)
C16 C15 C17 115.82(14)
N1 C16 C15 179.3(2)
N2 C17 C15 178.7(2)
C1 C18 H18A 109.5
C1 C18 H18B 109.5
H18A C18 H18B 109.5
C1 C18 H18C 109.5
H18A C18 H18C 109.5
H18B C18 H18C 109.5
C1 C18 H18D 109.5
H18A C18 H18D 141.1
H18B C18 H18D 56.3
H18C C18 H18D 56.3
C1 C18 H18E 109.5
H18A C18 H18E 56.3
H18B C18 H18E 141.1
H18C C18 H18E 56.3
H18D C18 H18E 109.5
C1 C18 H18F 109.5
H18A C18 H18F 56.3
H18B C18 H18F 56.3
H18C C18 H18F 141.1
H18D C18 H18F 109.5
H18E C18 H18F 109.5

loop_
_geom_bond_atom_site_label_1
_geom_bond_atom_site_label_2
_geom_bond_distance
S1 C1 1.7298(17)
S1 C4 1.7330(16)
N1 C16 1.150(2)
N2 C17 1.143(2)
C1 C2 1.359(2)
C1 C18 1.495(2)
C2 C3 1.414(2)
C2 H2 0.9500
C3 C4 1.369(2)
C3 H3 0.9500
C4 C5 1.441(2)
C5 C6 1.347(2)
C5 H5 0.9500
C6 C7 1.444(2)
C6 H6 0.9500
C7 C12 1.357(2)
C7 C8 1.505(2)
C8 C9 1.534(2)
C8 H8A 0.9900
C8 H8B 0.9900
C9 C13 1.528(2)
C9 C10 1.530(2)
C9 C14 1.532(2)
C10 C11 1.499(2)
C10 H10A 0.9900
C10 H10B 0.9900
C11 C15 1.370(2)
C11 C12 1.434(2)
C12 H12 0.9500
C13 H13A 0.9800
C13 H13B 0.9800
C13 H13C 0.9800
C14 H14A 0.9800
C14 H14B 0.9800
C14 H14C 0.9800
C15 C16 1.427(2)
C15 C17 1.433(2)
C18 H18A 0.9800
C18 H18B 0.9800
C18 H18C 0.9800
C18 H18D 0.9800
C18 H18E 0.9800
C18 H18F 0.9800

loop_
_geom_torsion_atom_site_label_1
_geom_torsion_atom_site_label_2
_geom_torsion_atom_site_label_3
_geom_torsion_atom_site_label_4
_geom_torsion
C4 S1 C1 C2 0.50(13)
C4 S1 C1 C18 -178.83(14)
C18 C1 C2 C3 179.16(16)
S1 C1 C2 C3 -0.09(19)
C1 C2 C3 C4 -0.5(2)
C2 C3 C4 C5 -178.40(16)
C2 C3 C4 S1 0.87(19)
C1 S1 C4 C3 -0.78(13)
C1 S1 C4 C5 178.53(14)
C3 C4 C5 C6 176.22(17)
S1 C4 C5 C6 -3.0(3)
C4 C5 C6 C7 176.01(15)
C5 C6 C7 C12 -172.45(16)
C5 C6 C7 C8 5.2(3)
C12 C7 C8 C9 -22.5(2)
C6 C7 C8 C9 159.85(14)
C7 C8 C9 C13 168.11(13)
C7 C8 C9 C10 48.61(17)
C7 C8 C9 C14 -71.92(17)
C13 C9 C10 C11 -171.75(13)
C14 C9 C10 C11 68.62(16)
C8 C9 C10 C11 -52.92(16)
C9 C10 C11 C15 -151.12(14)
C9 C10 C11 C12 31.52(19)
C6 C7 C12 C11 175.78(14)
C8 C7 C12 C11 -1.9(2)
C15 C11 C12 C7 179.84(15)
C10 C11 C12 C7 -2.8(2)
C12 C11 C15 C16 -179.91(15)
C10 C11 C15 C16 2.8(2)
C12 C11 C15 C17 2.7(2)
C10 C11 C15 C17 -174.58(14)
C11 C15 C16 N1 90(18)
C17 C15 C16 N1 -92(18)
C11 C15 C17 N2 121(10)
C16 C15 C17 N2 -57(10)
